data_2211637
loop_
_publ_author_name
'Hui-Li Weng'
'Min Zhang'
'Xing-Man Xu'

_publ_section_title Aqua(<i>N</i>,<i>N</i>'-ethane-1,2-diylbis{<i>N</i>-[(3-nitrophenyl)methyl]glycinato})copper(II)
_journal_coeditor_code TK2089
_journal_issue 12
_journal_name_full 'Acta Crystallographica Section E'
_journal_page_first m3500
_journal_page_last m3501
_journal_paper_doi 10.1107/S1600536806046198
_journal_volume 62
_journal_year 2006
_chemical_formula_iupac '[Cu (C20 H20 N4 O8) (H2 O)]'
_chemical_formula_moiety 'C20 H22 Cu N4 O9'
_chemical_formula_sum 'C20 H22 Cu N4 O9'
_chemical_formula_weight 525.96
_chemical_name_systematic
;
Aqua(N,N'-ethane-1,2-diylbis{N-[(3-nitrophenyl)methyl]glycinato})copper(II)
;
_space_group_IT_number 15
_symmetry_cell_setting monoclinic
_symmetry_space_group_name_Hall '-C 2yc'
_symmetry_space_group_name_H-M 'C 1 2/c 1'
_atom_sites_solution_hydrogens geom
_atom_sites_solution_primary direct
_atom_sites_solution_secondary difmap
_audit_creation_method SHELXL-97
_cell_angle_alpha 90
_cell_angle_beta 96.757(2)
_cell_angle_gamma 90
_cell_formula_units_Z 4
_cell_length_a 11.5227(11)
_cell_length_b 9.1244(9)
_cell_length_c 20.782(2)
_cell_measurement_reflns_used 3689
_cell_measurement_temperature 298(2)
_cell_measurement_theta_max 26.6
_cell_measurement_theta_min 2.9
_cell_volume 2169.8(4)
_computing_cell_refinement SMART
_computing_data_collection 'SMART (Bruker, 2000)'
_computing_data_reduction 'SAINT-Plus (Bruker, 2000)'
_computing_molecular_graphics 'PLATON (Spek, 2003)'
_computing_publication_material PLATON
_computing_structure_refinement 'SHELXL97 (Sheldrick, 1997)'
_computing_structure_solution 'SHELXS97 (Sheldrick, 1997)'
_diffrn_ambient_temperature 298(2)
_diffrn_measured_fraction_theta_full 0.995
_diffrn_measured_fraction_theta_max 0.995
_diffrn_measurement_device_type 'Bruker SMART CCD area-detector'
_diffrn_measurement_method '\f and \w'
_diffrn_radiation_monochromator graphite
_diffrn_radiation_source 'fine-focus sealed tube'
_diffrn_radiation_type MoK\a
_diffrn_radiation_wavelength 0.71073
_diffrn_reflns_av_R_equivalents 0.027
_diffrn_reflns_av_sigmaI/netI 0.032
_diffrn_reflns_limit_h_max 14
_diffrn_reflns_limit_h_min -14
_diffrn_reflns_limit_k_max 11
_diffrn_reflns_limit_k_min -10
_diffrn_reflns_limit_l_max 26
_diffrn_reflns_limit_l_min -25
_diffrn_reflns_number 7022
_diffrn_reflns_theta_full 27.0
_diffrn_reflns_theta_max 27.0
_diffrn_reflns_theta_min 2.9
_diffrn_standards_number 0
_exptl_absorpt_coefficient_mu 1.068
_exptl_absorpt_correction_T_max 0.8497
_exptl_absorpt_correction_T_min 0.7686
_exptl_absorpt_correction_type multi-scan
_exptl_absorpt_process_details '(SADABS; Sheldrick, 2001)'
_exptl_crystal_colour blue
_exptl_crystal_density_diffrn 1.610
_exptl_crystal_density_method 'not measured'
_exptl_crystal_description prism
_exptl_crystal_F_000 1084
_exptl_crystal_size_max 0.23
_exptl_crystal_size_mid 0.20
_exptl_crystal_size_min 0.20
_refine_diff_density_max 0.43
_refine_diff_density_min -0.35
_refine_ls_extinction_method none
_refine_ls_goodness_of_fit_ref 1.13
_refine_ls_hydrogen_treatment mixed
_refine_ls_matrix_type full
_refine_ls_number_parameters 161
_refine_ls_number_reflns 2360
_refine_ls_number_restraints 4
_refine_ls_restrained_S_all 1.13
_refine_ls_R_factor_all 0.045
_refine_ls_R_factor_gt 0.038
_refine_ls_shift/su_max 0.000
_refine_ls_shift/su_mean 0.000
_refine_ls_structure_factor_coef Fsqd
_refine_ls_weighting_details 'calc w=1/[\s^2^(Fo^2^)+(0.0705P)^2^+0.483P] where P=(Fo^2^+2Fc^2^)/3'
_refine_ls_weighting_scheme calc
_refine_ls_wR_factor_gt 0.103
_refine_ls_wR_factor_ref 0.117
_reflns_number_gt 2090
_reflns_number_total 2360
_reflns_threshold_expression I>2\s(I)
_cod_data_source_file tk2089.cif
_cod_data_source_block I
_cod_depositor_comments
;
The following automatic conversions were performed:
'_symmetry_cell_setting' value 'Monoclinic' changed to 'monoclinic'
according to '/home/saulius/struct/CIF-dictionaries/cif_core.dic'
dictionary named 'cif_core.dic' version 2.4.1 from 2010-06-29.

Automatic conversion script
Id: cif_fix_enum 1527 2010-12-29 10:47:43Z saulius 

The following automatic conversions were performed:

'_symmetry_cell_setting' value 'Monoclinic' changed to 'monoclinic'
according to /home/saulius/struct/CIF-dictionaries/cif_core.dic
dictionary named 'cif_core.dic' version 2.4.1 from 2010-06-29.

Automatic conversion script
Id: cif_fix_values 1715 2011-07-08 13:25:40Z adriana 
;
_cod_original_sg_symbol_H-M 'C 2/c'
_cod_database_code 2211637
_cod_database_fobs_code 2211637

loop_
_symmetry_equiv_pos_as_xyz
'x, y, z'
'-x, y, -z+1/2'
'x+1/2, y+1/2, z'
'-x+1/2, y+1/2, -z+1/2'
'-x, -y, -z'
'x, -y, z-1/2'
'-x+1/2, -y+1/2, -z'
'x+1/2, -y+1/2, z-1/2'

loop_
_atom_site_type_symbol
_atom_site_label
_atom_site_fract_x
_atom_site_fract_y
_atom_site_fract_z
_atom_site_U_iso_or_equiv
_atom_site_adp_type
_atom_site_calc_flag
_atom_site_refinement_flags
_atom_site_occupancy
Cu Cu1 0.5000 0.87101(4) 0.7500 0.03389(17) Uani d S 1
C C1 0.5163(2) 0.9855(3) 0.59852(12) 0.0417(5) Uani d . 1
H H1 0.4474 0.9910 0.6176 0.050 Uiso calc R 1
C C2 0.5658(3) 1.1097(3) 0.57657(13) 0.0478(6) Uani d . 1
C C3 0.6668(3) 1.1077(4) 0.54804(17) 0.0645(8) Uani d . 1
H H3 0.6984 1.1941 0.5340 0.077 Uiso calc R 1
C C4 0.7207(3) 0.9755(4) 0.54056(18) 0.0734(10) Uani d . 1
H H4 0.7898 0.9717 0.5216 0.088 Uiso calc R 1
C C5 0.6716(3) 0.8483(3) 0.56141(15) 0.0566(7) Uani d . 1
H H5 0.7071 0.7588 0.5549 0.068 Uiso calc R 1
C C6 0.5708(2) 0.8512(3) 0.59175(12) 0.0416(6) Uani d . 1
C C7 0.5227(2) 0.7136(3) 0.61848(12) 0.0450(6) Uani d . 1
H H7A 0.4381 0.7143 0.6094 0.054 Uiso calc R 1
H H7B 0.5515 0.6294 0.5967 0.054 Uiso calc R 1
C C8 0.4970(2) 0.5668(3) 0.71352(14) 0.0471(6) Uani d . 1
H H8A 0.5342 0.4789 0.6995 0.056 Uiso calc R 1
H H8B 0.4158 0.5654 0.6948 0.056 Uiso calc R 1
C C9 0.6844(2) 0.6883(3) 0.70654(13) 0.0445(6) Uani d . 1
H H9A 0.7221 0.7240 0.6703 0.053 Uiso calc R 1
H H9B 0.7059 0.5861 0.7132 0.053 Uiso calc R 1
C C10 0.72994(18) 0.7743(2) 0.76657(12) 0.0351(5) Uani d . 1
N N1 0.5062(3) 1.2512(3) 0.58254(12) 0.0604(6) Uani d . 1
N N2 0.55557(15) 0.6980(2) 0.68961(10) 0.0366(4) Uani d . 1
O O1 0.5441(3) 1.3563(3) 0.55522(15) 0.0969(10) Uani d . 1
O O2 0.4243(2) 1.2557(3) 0.61403(13) 0.0753(7) Uani d . 1
O O3 0.83175(13) 0.7565(2) 0.79004(9) 0.0496(5) Uani d . 1
O O4 0.66010(13) 0.86543(16) 0.78882(10) 0.0418(4) Uani d . 1
O O5 0.5000 1.0854(2) 0.7500 0.0429(6) Uani d SD 1
H H5C 0.544(5) 1.132(2) 0.730(3) 0.064 Uiso d PD 0.50
H H5D 0.5605(6) 1.134(2) 0.756(3) 0.064 Uiso d PD 0.50

loop_
_atom_site_aniso_label
_atom_site_aniso_U_11
_atom_site_aniso_U_22
_atom_site_aniso_U_33
_atom_site_aniso_U_12
_atom_site_aniso_U_13
_atom_site_aniso_U_23
Cu1 0.0213(2) 0.0195(2) 0.0597(3) 0.000 -0.00009(16) 0.000
C1 0.0421(13) 0.0417(14) 0.0407(13) 0.0029(10) 0.0026(10) -0.0038(10)
C2 0.0574(16) 0.0438(15) 0.0408(14) 0.0021(11) 0.0001(11) -0.0010(11)
C3 0.066(2) 0.061(2) 0.068(2) -0.0084(15) 0.0178(16) 0.0110(15)
C4 0.060(2) 0.087(3) 0.078(2) 0.0019(17) 0.0305(17) 0.0059(18)
C5 0.0556(17) 0.0606(18) 0.0558(17) 0.0132(13) 0.0153(13) -0.0053(13)
C6 0.0432(13) 0.0419(14) 0.0385(13) 0.0032(10) 0.0001(10) -0.0073(10)
C7 0.0460(13) 0.0354(13) 0.0515(15) 0.0026(10) -0.0025(11) -0.0091(11)
C8 0.0544(15) 0.0211(11) 0.0646(16) 0.0014(10) 0.0025(12) -0.0065(11)
C9 0.0343(12) 0.0470(14) 0.0520(15) 0.0132(10) 0.0047(10) -0.0052(11)
C10 0.0265(10) 0.0248(11) 0.0541(14) 0.0016(8) 0.0055(9) 0.0028(9)
N1 0.0856(19) 0.0385(13) 0.0533(14) 0.0043(12) -0.0086(13) 0.0024(11)
N2 0.0324(9) 0.0287(10) 0.0479(11) 0.0032(7) 0.0017(8) -0.0046(8)
O1 0.155(3) 0.0468(15) 0.091(2) -0.0008(15) 0.0214(19) 0.0129(12)
O2 0.0714(15) 0.0591(14) 0.0938(17) 0.0224(11) 0.0035(13) -0.0042(12)
O3 0.0261(8) 0.0452(10) 0.0757(12) 0.0090(7) -0.0014(7) -0.0096(9)
O4 0.0242(8) 0.0295(9) 0.0702(12) 0.0031(6) -0.0003(7) -0.0111(7)
O5 0.0301(12) 0.0212(11) 0.0797(19) 0.000 0.0162(12) 0.000

loop_
_atom_type_symbol
_atom_type_description
_atom_type_scat_dispersion_real
_atom_type_scat_dispersion_imag
_atom_type_scat_source
C C 0.0033 0.0016 'International Tables Vol C Tables 4.2.6.8 and 6.1.1.4'
H H 0.0000 0.0000 'International Tables Vol C Tables 4.2.6.8 and 6.1.1.4'
O O 0.0106 0.0060 'International Tables Vol C Tables 4.2.6.8 and 6.1.1.4'
N N 0.0061 0.0033 'International Tables Vol C Tables 4.2.6.8 and 6.1.1.4'
Cu Cu 0.3201 1.2651 'International Tables Vol C Tables 4.2.6.8 and 6.1.1.4'

loop_
_geom_angle_atom_site_label_1
_geom_angle_atom_site_label_2
_geom_angle_atom_site_label_3
_geom_angle_site_symmetry_1
_geom_angle_site_symmetry_3
_geom_angle
_geom_angle_publ_flag
O4 Cu1 O4 2_656 . 176.97(9) yes
O4 Cu1 O5 2_656 . 91.51(4) yes
O4 Cu1 O5 . . 91.52(4) yes
O4 Cu1 N2 2_656 2_656 83.64(7) yes
O4 Cu1 N2 . 2_656 94.14(7) yes
O5 Cu1 N2 . 2_656 136.95(5) yes
O4 Cu1 N2 2_656 . 94.14(7) yes
O4 Cu1 N2 . . 83.64(7) yes
O5 Cu1 N2 . . 136.95(5) yes
N2 Cu1 N2 2_656 . 86.09(10) yes
C2 C1 C6 . . 118.9(2) ?
C2 C1 H1 . . 120.5 ?
C6 C1 H1 . . 120.5 ?
C3 C2 C1 . . 122.9(3) ?
C3 C2 N1 . . 118.5(3) ?
C1 C2 N1 . . 118.7(3) ?
C2 C3 C4 . . 118.7(3) ?
C2 C3 H3 . . 120.7 ?
C4 C3 H3 . . 120.7 ?
C3 C4 C5 . . 119.7(3) ?
C3 C4 H4 . . 120.2 ?
C5 C4 H4 . . 120.2 ?
C4 C5 C6 . . 121.4(3) ?
C4 C5 H5 . . 119.3 ?
C6 C5 H5 . . 119.3 ?
C5 C6 C1 . . 118.4(3) ?
C5 C6 C7 . . 121.1(2) ?
C1 C6 C7 . . 120.5(2) ?
N2 C7 C6 . . 112.59(19) ?
N2 C7 H7A . . 109.1 ?
C6 C7 H7A . . 109.1 ?
N2 C7 H7B . . 109.1 ?
C6 C7 H7B . . 109.1 ?
H7A C7 H7B . . 107.8 ?
N2 C8 C8 . 2_656 111.49(17) ?
N2 C8 H8A . . 109.3 ?
C8 C8 H8A 2_656 . 109.3 ?
N2 C8 H8B . . 109.3 ?
C8 C8 H8B 2_656 . 109.3 ?
H8A C8 H8B . . 108.0 ?
N2 C9 C10 . . 113.78(18) ?
N2 C9 H9A . . 108.8 ?
C10 C9 H9A . . 108.8 ?
N2 C9 H9B . . 108.8 ?
C10 C9 H9B . . 108.8 ?
H9A C9 H9B . . 107.7 ?
O3 C10 O4 . . 123.7(2) ?
O3 C10 C9 . . 118.76(19) ?
O4 C10 C9 . . 117.54(19) ?
O2 N1 O1 . . 124.7(3) ?
O2 N1 C2 . . 118.4(3) ?
O1 N1 C2 . . 116.9(3) ?
C9 N2 C8 . . 110.63(19) ?
C9 N2 C7 . . 111.77(18) ?
C8 N2 C7 . . 109.61(19) ?
C9 N2 Cu1 . . 105.20(14) ?
C8 N2 Cu1 . . 102.52(14) ?
C7 N2 Cu1 . . 116.67(14) ?
C10 O4 Cu1 . . 118.53(15) ?
Cu1 O5 H5C . . 121.7(13) ?
Cu1 O5 H5D . . 122.4(13) ?

loop_
_geom_bond_atom_site_label_1
_geom_bond_atom_site_label_2
_geom_bond_site_symmetry_2
_geom_bond_distance
_geom_bond_publ_flag
Cu1 O4 2_656 1.9252(16) ?
Cu1 O4 . 1.9253(16) yes
Cu1 O5 . 1.956(2) yes
Cu1 N2 2_656 2.1601(19) ?
Cu1 N2 . 2.1601(18) yes
C1 C2 . 1.370(4) ?
C1 C6 . 1.392(3) ?
C1 H1 . 0.9300 ?
C2 C3 . 1.367(4) ?
C2 N1 . 1.475(3) ?
C3 C4 . 1.373(5) ?
C3 H3 . 0.9300 ?
C4 C5 . 1.383(5) ?
C4 H4 . 0.9300 ?
C5 C6 . 1.386(4) ?
C5 H5 . 0.9300 ?
C6 C7 . 1.505(4) ?
C7 N2 . 1.489(3) ?
C7 H7A . 0.9700 ?
C7 H7B . 0.9700 ?
C8 N2 . 1.488(3) ?
C8 C8 2_656 1.510(6) ?
C8 H8A . 0.9700 ?
C8 H8B . 0.9700 ?
C9 N2 . 1.487(3) ?
C9 C10 . 1.515(3) ?
C9 H9A . 0.9700 ?
C9 H9B . 0.9700 ?
C10 O3 . 1.227(3) ?
C10 O4 . 1.281(3) ?
N1 O2 . 1.211(3) ?
N1 O1 . 1.221(4) ?
O5 H5C . 0.818(10) ?
O5 H5D . 0.822(10) ?

loop_
_geom_hbond_atom_site_label_D
_geom_hbond_atom_site_label_H
_geom_hbond_atom_site_label_A
_geom_hbond_site_symmetry_A
_geom_hbond_distance_DH
_geom_hbond_distance_HA
_geom_hbond_distance_DA
_geom_hbond_angle_DHA
_geom_hbond_publ_flag
C8 H8A O3 4_646 0.97 2.54 3.457(3) 157 yes
C9 H9B O4 4_646 0.97 2.54 3.443(3) 155 yes
O5 H5C O3 4_656 0.818(10) 1.91(3) 2.696(2) 161(7) yes
O5 H5C O3 4_656 0.818(10) 1.91(3) 2.696(2) 161(7) yes

loop_
_geom_torsion_atom_site_label_1
_geom_torsion_atom_site_label_2
_geom_torsion_atom_site_label_3
_geom_torsion_atom_site_label_4
_geom_torsion_site_symmetry_1
_geom_torsion
C6 C1 C2 C3 . 0.1(4)
C6 C1 C2 N1 . 178.6(2)
C1 C2 C3 C4 . 0.5(5)
N1 C2 C3 C4 . -178.0(3)
C2 C3 C4 C5 . 0.5(5)
C3 C4 C5 C6 . -2.1(5)
C4 C5 C6 C1 . 2.7(4)
C4 C5 C6 C7 . -175.7(3)
C2 C1 C6 C5 . -1.7(4)
C2 C1 C6 C7 . 176.7(2)
C5 C6 C7 N2 . 98.9(3)
C1 C6 C7 N2 . -79.4(3)
N2 C9 C10 O3 . 169.5(2)
N2 C9 C10 O4 . -12.6(3)
C3 C2 N1 O2 . -171.9(3)
C1 C2 N1 O2 . 9.5(4)
C3 C2 N1 O1 . 7.7(4)
C1 C2 N1 O1 . -170.9(3)
C10 C9 N2 C8 . -98.5(2)
C10 C9 N2 C7 . 139.0(2)
C10 C9 N2 Cu1 . 11.5(2)
C8 C8 N2 C9 2_656 70.3(3)
C8 C8 N2 C7 2_656 -166.0(2)
C8 C8 N2 Cu1 2_656 -41.4(3)
C6 C7 N2 C9 . -61.7(3)
C6 C7 N2 C8 . 175.2(2)
C6 C7 N2 Cu1 . 59.4(2)
O4 Cu1 N2 C9 2_656 175.14(15)
O4 Cu1 N2 C9 . -6.93(15)
O5 Cu1 N2 C9 . 78.46(16)
N2 Cu1 N2 C9 2_656 -101.54(16)
O4 Cu1 N2 C8 2_656 -69.12(15)
O4 Cu1 N2 C8 . 108.81(15)
O5 Cu1 N2 C8 . -165.80(11)
N2 Cu1 N2 C8 2_656 14.20(11)
O4 Cu1 N2 C7 2_656 50.63(16)
O4 Cu1 N2 C7 . -131.44(17)
O5 Cu1 N2 C7 . -46.05(18)
N2 Cu1 N2 C7 2_656 133.95(18)
O3 C10 O4 Cu1 . -175.94(18)
C9 C10 O4 Cu1 . 6.3(3)
O5 Cu1 O4 C10 . -136.46(16)
N2 Cu1 O4 C10 2_656 86.24(18)
N2 Cu1 O4 C10 . 0.65(17)
